data_1550189
loop_
_publ_author_name
'Yang, Xuemei'
'Elrod, Lindy C.'
'Reibenspies, Joseph'
'Hall, Michael B.'
'Darensbourg, Marcetta Y.'

_publ_section_title
;
 Oxygen Uptake in Complexes Related to [NiFeS] and [NiFeSe] Hydrogenase
 Active Sites
;
_journal_name_full 'Chemical Science'
_journal_paper_doi 10.1039/C8SC04436H
_journal_year 2019
_chemical_formula_moiety 'C20 H27 Fe N2 Ni O S Se, B F4'
_chemical_formula_sum 'C20 H27 B F4 Fe N2 Ni O S Se'
_chemical_formula_weight 623.82
_space_group_crystal_system orthorhombic
_space_group_IT_number 61
_space_group_name_Hall '-P 2ac 2ab'
_space_group_name_H-M_alt 'P b c a'
_symmetry_space_group_name_Hall '-P 2ac 2ab'
_symmetry_space_group_name_H-M 'P b c a'
_atom_sites_solution_hydrogens geom
_atom_sites_solution_primary dual
_audit_creation_date 2018-04-06
_audit_creation_method
;
Olex2 1.2
(compiled 2018.04.03 svn.r3497 for OlexSys, GUI svn.r5486)
;
_audit_update_record
;
2018-08-11 deposited with the CCDC.
2018-11-05 downloaded from the CCDC.
;
_cell_angle_alpha 90
_cell_angle_beta 90
_cell_angle_gamma 90
_cell_formula_units_Z 8
_cell_length_a 16.3090(5)
_cell_length_b 11.4239(4)
_cell_length_c 24.8441(8)
_cell_measurement_reflns_used 9171
_cell_measurement_temperature 100
_cell_measurement_theta_max 72.39
_cell_measurement_theta_min 2.71
_cell_volume 4628.8(3)
_computing_cell_refinement 'SAINT V8.38A (?, 2016)'
_computing_data_reduction 'SAINT V8.38A (?, 2016)'
_computing_molecular_graphics 'Olex2 (Dolomanov et al., 2009)'
_computing_publication_material 'Olex2 (Dolomanov et al., 2009)'
_computing_structure_refinement 'ShelXL (Sheldrick, 2015)'
_computing_structure_solution 'ShelXT (Sheldrick, 2015)'
_diffrn_ambient_temperature 100.02
_diffrn_detector 'Bruker CMOS area detector'
_diffrn_detector_area_resol_mean 7.9
_diffrn_detector_type 'CMOS area detector'
_diffrn_measured_fraction_theta_full 0.994
_diffrn_measured_fraction_theta_max 0.993
_diffrn_measurement_device 'three-circle diffractometer'
_diffrn_measurement_device_type 'Bruker Micro-Source CMOS'
_diffrn_measurement_method '\f and \w scans'
_diffrn_radiation_monochromator 'mirror optics'
_diffrn_radiation_probe x-ray
_diffrn_radiation_type CuK\a
_diffrn_radiation_wavelength 1.54178
_diffrn_reflns_av_R_equivalents 0.0570
_diffrn_reflns_av_unetI/netI 0.0241
_diffrn_reflns_Laue_measured_fraction_full 0.994
_diffrn_reflns_Laue_measured_fraction_max 0.993
_diffrn_reflns_limit_h_max 20
_diffrn_reflns_limit_h_min -20
_diffrn_reflns_limit_k_max 14
_diffrn_reflns_limit_k_min -14
_diffrn_reflns_limit_l_max 30
_diffrn_reflns_limit_l_min -30
_diffrn_reflns_number 60448
_diffrn_reflns_point_group_measured_fraction_full 0.994
_diffrn_reflns_point_group_measured_fraction_max 0.993
_diffrn_reflns_theta_full 67.679
_diffrn_reflns_theta_max 72.517
_diffrn_reflns_theta_min 4.474
_diffrn_source 'sealed X-ray tube'
_diffrn_source_target Mo
_diffrn_source_type 'Incoatec I\ms'
_diffrn_standards_number 0
_exptl_absorpt_coefficient_mu 9.113
_exptl_absorpt_correction_T_max 0.7536
_exptl_absorpt_correction_T_min 0.2325
_exptl_absorpt_correction_type multi-scan
_exptl_absorpt_process_details
'SADABS-2016/2 (Bruker,2016/2) was used for absorption correction. wR2(int) was 0.1646 before and 0.0866 after correction. The Ratio of minimum to maximum transmission is 0.3085. The \l/2 correction factor is Not present.'
_exptl_crystal_colour red
_exptl_crystal_colour_primary red
_exptl_crystal_density_diffrn 1.790
_exptl_crystal_description needle
_exptl_crystal_F_000 2512
_exptl_crystal_size_max 0.2
_exptl_crystal_size_mid 0.1
_exptl_crystal_size_min 0.1
_refine_diff_density_max 0.827
_refine_diff_density_min -0.594
_refine_diff_density_rms 0.124
_refine_ls_extinction_coef 0.00106(13)
_refine_ls_extinction_expression Fc^*^=kFc[1+0.001xFc^2^\l^3^/sin(2\q)]^-1/4^
_refine_ls_extinction_method 'SHELXL-2018/3 (Sheldrick 2018)'
_refine_ls_goodness_of_fit_ref 1.143
_refine_ls_hydrogen_treatment constr
_refine_ls_matrix_type full
_refine_ls_number_parameters 291
_refine_ls_number_reflns 4563
_refine_ls_number_restraints 0
_refine_ls_restrained_S_all 1.143
_refine_ls_R_factor_all 0.0560
_refine_ls_R_factor_gt 0.0550
_refine_ls_shift/su_max 0.001
_refine_ls_shift/su_mean 0.000
_refine_ls_structure_factor_coef Fsqd
_refine_ls_weighting_details 'w=1/[\s^2^(Fo^2^)+(0.1000P)^2^+37.6341P] where P=(Fo^2^+2Fc^2^)/3'
_refine_ls_weighting_scheme calc
_refine_ls_wR_factor_gt 0.1969
_refine_ls_wR_factor_ref 0.1976
_reflns_Friedel_coverage 0.000
_reflns_number_gt 4430
_reflns_number_total 4563
_reflns_threshold_expression 'I > 2\s(I)'
_cod_data_source_file c8sc04436h2.cif
_cod_data_source_block 040418_needle
_cod_database_code 1550189
_shelx_shelxl_version_number 2018/3
_shelx_space_group_comment
;
The symmetry employed for this shelxl refinement is uniquely defined
by the following loop, which should always be used as a source of
symmetry information in preference to the above space-group names.
They are only intended as comments.
;
_shelx_estimated_absorpt_t_max 0.463
_shelx_estimated_absorpt_t_min 0.263
_olex2_refinement_description
;
1. Fixed Uiso
 At 1.2 times of:
  All C(H) groups, All C(H,H) groups
 At 1.5 times of:
  All C(H,H,H) groups
2.a Secondary CH2 refined with riding coordinates:
 C18(H18A,H18B), C19(H19A,H19B), C14(H14A,H14B), C15(H15A,H15B), C13(H13A,
 H13B), C17(H17A,H17B), C16(H16A,H16B)
2.b Aromatic/amide H refined with riding coordinates:
 C4(H4), C3(H3), C12(H12), C8(H8), C10(H10), C5(H5), C11(H11), C6(H6), C9(H9),
 C2(H2)
2.c Idealised Me refined as rotating group:
 C20(H20A,H20B,H20C)
;
_olex2_submission_special_instructions 'No special instructions were received'

loop_
_space_group_symop_operation_xyz
'x, y, z'
'-x+1/2, -y, z+1/2'
'-x, y+1/2, -z+1/2'
'x+1/2, -y+1/2, -z'
'-x, -y, -z'
'x-1/2, y, -z-1/2'
'x, -y-1/2, z-1/2'
'-x-1/2, y-1/2, z'

loop_
_atom_site_label
_atom_site_type_symbol
_atom_site_fract_x
_atom_site_fract_y
_atom_site_fract_z
_atom_site_U_iso_or_equiv
_atom_site_adp_type
_atom_site_occupancy
_atom_site_site_symmetry_order
_atom_site_calc_flag
_atom_site_refinement_flags_posn
Se1 Se 0.51802(4) 0.39758(5) 0.42777(2) 0.0203(2) Uani 1 1 d .
Ni1 Ni 0.49926(6) 0.25087(9) 0.36492(4) 0.0182(3) Uani 1 1 d .
Fe1 Fe 0.60522(6) 0.26342(10) 0.47569(4) 0.0261(3) Uani 1 1 d .
S1 S 0.61702(9) 0.19212(14) 0.39103(6) 0.0232(4) Uani 1 1 d .
F4 F 0.5699(2) 0.3124(4) 0.2545(2) 0.0424(10) Uani 1 1 d .
F3 F 0.6673(3) 0.1729(4) 0.2407(2) 0.0478(11) Uani 1 1 d .
O1 O 0.4636(3) 0.1260(5) 0.5072(2) 0.0398(12) Uani 1 1 d .
N1 N 0.4741(3) 0.1008(4) 0.3333(2) 0.0232(11) Uani 1 1 d .
N2 N 0.3939(3) 0.2941(5) 0.3342(2) 0.0217(10) Uani 1 1 d .
F2 F 0.6946(3) 0.3637(5) 0.2284(3) 0.081(2) Uani 1 1 d .
C18 C 0.4381(4) 0.1202(5) 0.2794(2) 0.0247(13) Uani 1 1 d .
H18A H 0.400114 0.055532 0.270450 0.030 Uiso 1 1 calc R
H18B H 0.482065 0.122063 0.251919 0.030 Uiso 1 1 calc R
C4 C 0.7185(4) 0.3490(7) 0.4802(3) 0.0362(17) Uani 1 1 d .
H4 H 0.744078 0.389016 0.451137 0.043 Uiso 1 1 calc R
C7 C 0.5887(4) 0.5132(6) 0.3952(2) 0.0238(12) Uani 1 1 d .
C1 C 0.5193(4) 0.1792(6) 0.4941(3) 0.0296(14) Uani 1 1 d .
C19 C 0.3912(4) 0.2382(6) 0.2795(3) 0.0266(14) Uani 1 1 d .
H19A H 0.416103 0.291678 0.252789 0.032 Uiso 1 1 calc R
H19B H 0.333448 0.224590 0.269032 0.032 Uiso 1 1 calc R
C3 C 0.7287(4) 0.2282(8) 0.4932(3) 0.0387(17) Uani 1 1 d .
H3 H 0.762532 0.173922 0.474528 0.046 Uiso 1 1 calc R
C14 C 0.5493(4) 0.0235(6) 0.3303(3) 0.0317(14) Uani 1 1 d .
H14A H 0.583778 0.047078 0.299331 0.038 Uiso 1 1 calc R
H14B H 0.532584 -0.059048 0.325050 0.038 Uiso 1 1 calc R
C15 C 0.4119(4) 0.0483(6) 0.3706(3) 0.0311(14) Uani 1 1 d .
H15A H 0.431773 0.055027 0.408087 0.037 Uiso 1 1 calc R
H15B H 0.405630 -0.035914 0.362172 0.037 Uiso 1 1 calc R
C12 C 0.6418(4) 0.4876(6) 0.3526(3) 0.0296(14) Uani 1 1 d .
H12 H 0.645700 0.410100 0.338960 0.036 Uiso 1 1 calc R
C20 C 0.3775(4) 0.4218(6) 0.3284(3) 0.0278(13) Uani 1 1 d .
H20A H 0.371122 0.457054 0.364086 0.042 Uiso 1 1 calc GR
H20B H 0.327096 0.433247 0.307569 0.042 Uiso 1 1 calc GR
H20C H 0.423507 0.458939 0.309626 0.042 Uiso 1 1 calc GR
C13 C 0.5978(4) 0.0354(6) 0.3823(3) 0.0315(14) Uani 1 1 d .
H13A H 0.650179 -0.008097 0.379735 0.038 Uiso 1 1 calc R
H13B H 0.565986 0.004128 0.413004 0.038 Uiso 1 1 calc R
C8 C 0.5815(4) 0.6271(6) 0.4142(3) 0.0322(15) Uani 1 1 d .
H8 H 0.545299 0.644154 0.443047 0.039 Uiso 1 1 calc R
C17 C 0.3300(4) 0.2399(6) 0.3696(3) 0.0264(13) Uani 1 1 d .
H17A H 0.275523 0.271249 0.359470 0.032 Uiso 1 1 calc R
H17B H 0.340676 0.262702 0.407437 0.032 Uiso 1 1 calc R
F1 F 0.6113(6) 0.2679(7) 0.1721(2) 0.110(3) Uani 1 1 d .
C16 C 0.3280(4) 0.1087(6) 0.3659(3) 0.0323(16) Uani 1 1 d .
H16A H 0.303069 0.086674 0.330965 0.039 Uiso 1 1 calc R
H16B H 0.291857 0.078360 0.394704 0.039 Uiso 1 1 calc R
C10 C 0.6808(5) 0.6916(7) 0.3495(3) 0.0369(17) Uani 1 1 d .
H10 H 0.712516 0.752427 0.333826 0.044 Uiso 1 1 calc R
C5 C 0.6637(5) 0.3991(8) 0.5180(3) 0.0393(18) Uani 1 1 d .
H5 H 0.646446 0.478491 0.518685 0.047 Uiso 1 1 calc R
C11 C 0.6885(4) 0.5761(7) 0.3305(3) 0.0310(15) Uani 1 1 d .
H11 H 0.725942 0.559003 0.302311 0.037 Uiso 1 1 calc R
B1 B 0.6366(5) 0.2776(6) 0.2237(3) 0.0262(15) Uani 1 1 d .
C6 C 0.6391(5) 0.3116(11) 0.5541(3) 0.059(3) Uani 1 1 d .
H6 H 0.602427 0.321093 0.583523 0.070 Uiso 1 1 calc R
C9 C 0.6277(5) 0.7164(7) 0.3907(3) 0.0406(18) Uani 1 1 d .
H9 H 0.622371 0.794500 0.403358 0.049 Uiso 1 1 calc R
C2 C 0.6800(5) 0.2036(10) 0.5384(3) 0.058(3) Uani 1 1 d .
H2 H 0.674692 0.129716 0.555647 0.069 Uiso 1 1 calc R

loop_
_atom_site_aniso_label
_atom_site_aniso_U_11
_atom_site_aniso_U_22
_atom_site_aniso_U_33
_atom_site_aniso_U_23
_atom_site_aniso_U_13
_atom_site_aniso_U_12
Se1 0.0173(4) 0.0252(4) 0.0185(4) -0.0013(2) -0.0007(2) -0.0073(2)
Ni1 0.0137(5) 0.0217(5) 0.0193(5) -0.0004(4) -0.0002(4) -0.0027(4)
Fe1 0.0201(5) 0.0403(6) 0.0178(5) 0.0084(4) -0.0022(4) -0.0058(4)
S1 0.0178(7) 0.0300(8) 0.0217(7) 0.0075(6) 0.0007(5) 0.0003(6)
F4 0.023(2) 0.044(2) 0.060(3) -0.004(2) 0.0133(19) -0.0002(18)
F3 0.043(2) 0.037(2) 0.064(3) 0.015(2) 0.005(2) 0.010(2)
O1 0.046(3) 0.039(3) 0.034(3) 0.006(2) 0.015(2) -0.011(2)
N1 0.024(3) 0.023(3) 0.023(3) -0.001(2) 0.004(2) -0.005(2)
N2 0.014(2) 0.028(3) 0.023(2) -0.006(2) -0.0015(18) -0.005(2)
F2 0.039(3) 0.036(3) 0.167(7) -0.006(3) 0.055(4) -0.007(2)
C18 0.026(3) 0.025(3) 0.023(3) -0.009(2) 0.003(2) -0.009(3)
C4 0.025(3) 0.056(5) 0.028(3) 0.009(3) -0.008(3) -0.014(3)
C7 0.022(3) 0.030(3) 0.020(3) 0.004(2) -0.006(2) -0.010(2)
C1 0.033(4) 0.037(4) 0.019(3) 0.005(3) 0.005(3) -0.002(3)
C19 0.022(3) 0.037(4) 0.020(3) -0.001(3) -0.002(2) 0.001(3)
C3 0.019(3) 0.058(5) 0.039(4) 0.011(3) -0.009(3) 0.005(3)
C14 0.039(4) 0.026(3) 0.030(3) 0.002(3) 0.006(3) 0.001(3)
C15 0.034(3) 0.031(3) 0.029(3) 0.000(3) 0.008(3) -0.014(3)
C12 0.023(3) 0.039(4) 0.027(3) 0.011(3) -0.005(2) -0.004(3)
C20 0.024(3) 0.024(3) 0.035(3) -0.001(3) -0.008(3) 0.001(3)
C13 0.032(3) 0.030(3) 0.032(3) 0.008(3) 0.005(3) 0.007(3)
C8 0.035(4) 0.033(3) 0.028(3) -0.003(3) -0.001(3) -0.016(3)
C17 0.015(3) 0.033(3) 0.031(3) -0.007(3) 0.006(2) -0.008(2)
F1 0.202(10) 0.095(5) 0.033(3) -0.005(3) -0.028(4) 0.070(6)
C16 0.027(3) 0.039(4) 0.031(3) -0.006(3) 0.010(3) -0.020(3)
C10 0.037(4) 0.041(4) 0.033(3) 0.017(3) -0.015(3) -0.025(3)
C5 0.031(4) 0.059(5) 0.028(3) -0.008(3) -0.012(3) -0.012(3)
C11 0.022(3) 0.044(4) 0.028(3) 0.013(3) -0.006(2) -0.011(3)
B1 0.028(4) 0.021(3) 0.030(4) 0.010(3) 0.010(3) 0.008(3)
C6 0.030(4) 0.121(9) 0.024(4) 0.004(5) -0.010(3) -0.009(5)
C9 0.047(4) 0.034(4) 0.041(4) 0.004(3) -0.006(3) -0.027(4)
C2 0.035(4) 0.101(8) 0.037(4) 0.041(5) -0.021(3) -0.021(5)

loop_
_atom_type_symbol
_atom_type_description
_atom_type_scat_dispersion_real
_atom_type_scat_dispersion_imag
_atom_type_scat_source
C C 0.0181 0.0091 'International Tables Vol C Tables 4.2.6.8 and 6.1.1.4'
H H 0.0000 0.0000 'International Tables Vol C Tables 4.2.6.8 and 6.1.1.4'
B B 0.0090 0.0039 'International Tables Vol C Tables 4.2.6.8 and 6.1.1.4'
F F 0.0727 0.0534 'International Tables Vol C Tables 4.2.6.8 and 6.1.1.4'
Fe Fe -1.1336 3.1974 'International Tables Vol C Tables 4.2.6.8 and 6.1.1.4'
N N 0.0311 0.0180 'International Tables Vol C Tables 4.2.6.8 and 6.1.1.4'
Ni Ni -3.0029 0.5091 'International Tables Vol C Tables 4.2.6.8 and 6.1.1.4'
O O 0.0492 0.0322 'International Tables Vol C Tables 4.2.6.8 and 6.1.1.4'
S S 0.3331 0.5567 'International Tables Vol C Tables 4.2.6.8 and 6.1.1.4'
Se Se -0.7943 1.1372 'International Tables Vol C Tables 4.2.6.8 and 6.1.1.4'

loop_
_geom_angle_atom_site_label_1
_geom_angle_atom_site_label_2
_geom_angle_atom_site_label_3
_geom_angle
Ni1 Se1 Fe1 87.17(4)
C7 Se1 Ni1 106.96(19)
C7 Se1 Fe1 106.89(19)
S1 Ni1 Se1 84.47(6)
N1 Ni1 Se1 161.34(16)
N1 Ni1 S1 92.04(17)
N1 Ni1 N2 83.0(2)
N2 Ni1 Se1 101.41(16)
N2 Ni1 S1 173.80(16)
S1 Fe1 Se1 79.62(5)
C4 Fe1 Se1 104.5(2)
C4 Fe1 S1 98.2(2)
C4 Fe1 C3 39.8(3)
C4 Fe1 C5 39.5(3)
C1 Fe1 Se1 90.3(2)
C1 Fe1 S1 96.4(2)
C1 Fe1 C4 160.8(3)
C1 Fe1 C3 127.3(3)
C1 Fe1 C5 129.4(3)
C1 Fe1 C6 96.4(3)
C1 Fe1 C2 95.3(3)
C3 Fe1 Se1 142.3(2)
C3 Fe1 S1 92.4(2)
C5 Fe1 Se1 92.6(2)
C5 Fe1 S1 133.7(2)
C5 Fe1 C3 66.6(3)
C6 Fe1 Se1 116.6(3)
C6 Fe1 S1 159.2(3)
C6 Fe1 C4 66.2(3)
C6 Fe1 C3 66.8(3)
C6 Fe1 C5 39.0(4)
C6 Fe1 C2 40.7(4)
C2 Fe1 Se1 157.0(4)
C2 Fe1 S1 121.6(3)
C2 Fe1 C4 66.4(3)
C2 Fe1 C3 39.1(3)
C2 Fe1 C5 66.7(4)
Ni1 S1 Fe1 95.32(7)
C13 S1 Ni1 96.7(2)
C13 S1 Fe1 116.6(2)
C18 N1 Ni1 108.7(4)
C18 N1 C14 111.4(5)
C18 N1 C15 110.5(5)
C14 N1 Ni1 111.5(4)
C15 N1 Ni1 104.3(4)
C15 N1 C14 110.2(5)
C19 N2 Ni1 105.8(4)
C20 N2 Ni1 116.5(4)
C20 N2 C19 108.8(5)
C20 N2 C17 109.7(5)
C17 N2 Ni1 106.3(4)
C17 N2 C19 109.6(5)
N1 C18 C19 108.9(5)
C3 C4 Fe1 70.3(4)
C5 C4 Fe1 70.5(4)
C5 C4 C3 108.3(7)
C12 C7 Se1 123.0(5)
C8 C7 Se1 116.7(5)
C8 C7 C12 120.3(6)
O1 C1 Fe1 178.2(6)
N2 C19 C18 110.9(5)
C4 C3 Fe1 69.9(4)
C2 C3 Fe1 70.2(4)
C2 C3 C4 108.0(8)
N1 C14 C13 109.1(5)
N1 C15 C16 112.1(6)
C11 C12 C7 119.3(7)
C14 C13 S1 106.1(5)
C9 C8 C7 119.9(7)
N2 C17 C16 113.0(5)
C17 C16 C15 115.1(5)
C9 C10 C11 120.1(6)
C4 C5 Fe1 70.0(4)
C6 C5 Fe1 70.4(5)
C6 C5 C4 108.5(8)
C12 C11 C10 120.3(7)
F3 B1 F4 111.7(6)
F3 B1 F2 110.4(6)
F2 B1 F4 106.9(6)
F1 B1 F4 107.9(7)
F1 B1 F3 109.5(7)
F1 B1 F2 110.5(7)
C5 C6 Fe1 70.6(4)
C5 C6 C2 107.5(7)
C2 C6 Fe1 69.5(5)
C10 C9 C8 120.1(7)
C3 C2 Fe1 70.7(4)
C3 C2 C6 107.7(8)
C6 C2 Fe1 69.9(4)

loop_
_geom_bond_atom_site_label_1
_geom_bond_atom_site_label_2
_geom_bond_distance
Se1 Ni1 2.3110(11)
Se1 Fe1 2.4059(12)
Se1 C7 1.930(6)
Ni1 S1 2.1353(17)
Ni1 N1 1.929(5)
Ni1 N2 1.943(5)
Fe1 S1 2.2635(18)
Fe1 C4 2.093(7)
Fe1 C1 1.760(7)
Fe1 C3 2.100(7)
Fe1 C5 2.101(7)
Fe1 C6 2.099(8)
Fe1 C2 2.094(7)
S1 C13 1.831(7)
F4 B1 1.388(8)
F3 B1 1.364(8)
O1 C1 1.140(8)
N1 C18 1.479(8)
N1 C14 1.513(8)
N1 C15 1.499(8)
N2 C19 1.502(8)
N2 C20 1.490(8)
N2 C17 1.498(8)
F2 B1 1.370(10)
C18 C19 1.549(9)
C4 C3 1.428(12)
C4 C5 1.418(11)
C7 C12 1.399(9)
C7 C8 1.389(10)
C3 C2 1.405(11)
C14 C13 1.520(10)
C15 C16 1.537(10)
C12 C11 1.379(9)
C8 C9 1.396(10)
C17 C16 1.502(9)
F1 B1 1.350(10)
C10 C11 1.407(11)
C10 C9 1.370(12)
C5 C6 1.402(13)
C6 C2 1.457(16)
